data_2227095
loop_
_publ_author_name
'Gowda, B. Thimme'
'Tokar\<c\'ik, Miroslav'
'Rodrigues, Vinola Z.'
'Ko\<z\'i\<sek, Jozef'
'Fuess, Hartmut'

_publ_section_title
;
 2-Chloro-<i>N</i>-(2,3-dimethylphenyl)benzamide
;
_journal_coeditor_code TK2683
_journal_issue 8
_journal_name_full 'Acta Crystallographica Section E'
_journal_page_first o1897
_journal_paper_doi 10.1107/S1600536810024943
_journal_volume 66
_journal_year 2010
_chemical_formula_iupac 'C15 H14 Cl N O'
_chemical_formula_moiety 'C15 H14 Cl N O'
_chemical_formula_sum 'C15 H14 Cl N O'
_chemical_formula_weight 259.72
_chemical_name_systematic
;
2-Chloro-<i>N</i>-(2,3-dimethylphenyl)benzamide
;
_space_group_IT_number 14
_symmetry_cell_setting monoclinic
_symmetry_space_group_name_Hall '-P 2ybc'
_symmetry_space_group_name_H-M 'P 1 21/c 1'
_atom_sites_solution_hydrogens geom
_atom_sites_solution_primary direct
_atom_sites_solution_secondary difmap
_audit_creation_method 'WinGX routine CIF_UPDATE'
_cell_angle_alpha 90
_cell_angle_beta 118.553(4)
_cell_angle_gamma 90
_cell_formula_units_Z 4
_cell_length_a 13.0108(5)
_cell_length_b 4.99700(10)
_cell_length_c 22.6241(9)
_cell_measurement_reflns_used 11536
_cell_measurement_temperature 295(2)
_cell_measurement_theta_max 29.4203
_cell_measurement_theta_min 2.0438
_cell_volume 1292.01(9)
_computing_cell_refinement
;
CrysAlis Pro (Oxford Diffraction, 2009)
;
_computing_data_collection
;
CrysAlis Pro (Oxford Diffraction, 2009)
;
_computing_data_reduction
;
CrysAlis Pro (Oxford Diffraction, 2009)
;
_computing_molecular_graphics
;
ORTEP-3 (Farrugia, 1997) and DIAMOND (Brandenburg, 2002)
;
_computing_publication_material
;
SHELXL97 (Sheldrick, 2008), PLATON (Spek, 2009) and WinGX
(Farrugia, 1999)
;
_computing_structure_refinement 'SHELXL97 (Sheldrick, 2008)'
_computing_structure_solution 'SHELXS97 (Sheldrick, 2008)'
_diffrn_ambient_temperature 295(2)
_diffrn_detector_area_resol_mean 10.434
_diffrn_measured_fraction_theta_full 0.999
_diffrn_measured_fraction_theta_max 0.999
_diffrn_measurement_device_type 'Oxford Diffraction Gemini R CCD'
_diffrn_measurement_method '\w scans'
_diffrn_radiation_monochromator graphite
_diffrn_radiation_type MoK\a
_diffrn_radiation_wavelength 0.71073
_diffrn_reflns_av_R_equivalents 0.027
_diffrn_reflns_limit_h_max 15
_diffrn_reflns_limit_h_min -15
_diffrn_reflns_limit_k_max 5
_diffrn_reflns_limit_k_min -5
_diffrn_reflns_limit_l_max 26
_diffrn_reflns_limit_l_min -26
_diffrn_reflns_number 20701
_diffrn_reflns_theta_full 25.1
_diffrn_reflns_theta_max 25.1
_diffrn_reflns_theta_min 2.05
_diffrn_standards_number 0
_exptl_absorpt_coefficient_mu 0.282
_exptl_absorpt_correction_T_max 0.985
_exptl_absorpt_correction_T_min 0.861
_exptl_absorpt_correction_type analytical
_exptl_absorpt_process_details
;
(CrysAlis Pro; Oxford Diffraction, 2009)
;
_exptl_crystal_colour colorless
_exptl_crystal_density_diffrn 1.335
_exptl_crystal_density_method 'not measured'
_exptl_crystal_description plate
_exptl_crystal_F_000 544
_exptl_crystal_size_max 0.54
_exptl_crystal_size_mid 0.43
_exptl_crystal_size_min 0.05
_refine_diff_density_max 0.203
_refine_diff_density_min -0.204
_refine_ls_extinction_method none
_refine_ls_goodness_of_fit_ref 1.057
_refine_ls_hydrogen_treatment constr
_refine_ls_matrix_type full
_refine_ls_number_parameters 166
_refine_ls_number_reflns 2293
_refine_ls_number_restraints 0
_refine_ls_restrained_S_all 1.057
_refine_ls_R_factor_all 0.0469
_refine_ls_R_factor_gt 0.0387
_refine_ls_shift/su_max 0.000
_refine_ls_shift/su_mean 0.000
_refine_ls_structure_factor_coef Fsqd
_refine_ls_weighting_details 'calc w=1/[\s^2^(Fo^2^)+(0.0467P)^2^+0.5282P] where P=(Fo^2^+2Fc^2^)/3'
_refine_ls_weighting_scheme calc
_refine_ls_wR_factor_gt 0.099
_refine_ls_wR_factor_ref 0.1023
_reflns_number_gt 1959
_reflns_number_total 2293
_reflns_threshold_expression I>2sigma(I)
_cod_data_source_file tk2683.cif
_cod_data_source_block I
_cod_original_sg_symbol_H-M 'P 21/c'
_cod_database_code 2227095
_cod_database_fobs_code 2227095

loop_
_symmetry_equiv_pos_as_xyz
'x, y, z'
'-x, y+1/2, -z+1/2'
'-x, -y, -z'
'x, -y-1/2, z-1/2'

loop_
_atom_site_type_symbol
_atom_site_label
_atom_site_fract_x
_atom_site_fract_y
_atom_site_fract_z
_atom_site_U_iso_or_equiv
_atom_site_adp_type
_atom_site_calc_flag
_atom_site_refinement_flags
_atom_site_occupancy
_atom_site_disorder_assembly
_atom_site_disorder_group
C C1 0.44821(16) 0.5493(3) 0.33073(9) 0.0402(4) Uani d . 1 . .
C C2 0.32436(15) 0.4698(3) 0.28284(9) 0.0377(4) Uani d . 1 . .
C C3 0.22925(17) 0.5896(4) 0.28448(9) 0.0422(4) Uani d . 1 . .
C C4 0.11586(17) 0.5209(4) 0.23906(10) 0.0525(5) Uani d . 1 . .
H H4 0.0534 0.6029 0.2411 0.063 Uiso calc R 1 . .
C C5 0.09558(18) 0.3309(4) 0.19085(11) 0.0552(5) Uani d . 1 . .
H H5 0.0192 0.2849 0.16 0.066 Uiso calc R 1 . .
C C6 0.18775(18) 0.2085(4) 0.18810(10) 0.0525(5) Uani d . 1 . .
H H6 0.1737 0.0797 0.1554 0.063 Uiso calc R 1 . .
C C7 0.30116(17) 0.2768(4) 0.23385(9) 0.0449(4) Uani d . 1 . .
H H7 0.3631 0.1922 0.2318 0.054 Uiso calc R 1 . .
C C8 0.63848(15) 0.3676(3) 0.41456(9) 0.0392(4) Uani d . 1 . .
C C9 0.68395(16) 0.5350(3) 0.47093(9) 0.0411(4) Uani d . 1 . .
C C10 0.80539(17) 0.5320(4) 0.51345(9) 0.0463(5) Uani d . 1 . .
C C11 0.87516(17) 0.3630(4) 0.49984(10) 0.0523(5) Uani d . 1 . .
H H11 0.9555 0.3622 0.5285 0.063 Uiso calc R 1 . .
C C12 0.82881(18) 0.1955(4) 0.44484(11) 0.0538(5) Uani d . 1 . .
H H12 0.8772 0.081 0.4368 0.065 Uiso calc R 1 . .
C C13 0.71009(17) 0.1991(4) 0.40184(10) 0.0475(5) Uani d . 1 . .
H H13 0.678 0.0882 0.3642 0.057 Uiso calc R 1 . .
C C14 0.6071(2) 0.7104(4) 0.48782(11) 0.0550(5) Uani d . 1 . .
H H14A 0.6218 0.895 0.4827 0.083 Uiso calc R 1 . .
H H14B 0.6242 0.6781 0.5335 0.083 Uiso calc R 1 . .
H H14C 0.5264 0.6697 0.458 0.083 Uiso calc R 1 . .
C C15 0.8603(2) 0.7101(5) 0.57434(11) 0.0662(6) Uani d . 1 . .
H H15A 0.8367 0.8919 0.5611 0.099 Uiso calc R 1 . .
H H15B 0.9439 0.6972 0.5947 0.099 Uiso calc R 1 . .
H H15C 0.8353 0.6549 0.6061 0.099 Uiso calc R 1 . .
N N1 0.51508(13) 0.3484(3) 0.36925(8) 0.0424(4) Uani d . 1 . .
H H1N 0.4817 0.1971 0.3666 0.051 Uiso calc R 1 . .
O O1 0.48384(12) 0.7779(3) 0.33335(7) 0.0546(4) Uani d . 1 . .
Cl Cl1 0.25124(5) 0.82447(11) 0.34617(3) 0.0650(2) Uani d . 1 . .

loop_
_atom_site_aniso_label
_atom_site_aniso_U_11
_atom_site_aniso_U_22
_atom_site_aniso_U_33
_atom_site_aniso_U_12
_atom_site_aniso_U_13
_atom_site_aniso_U_23
C1 0.0486(11) 0.0274(9) 0.0474(10) -0.0033(8) 0.0252(9) -0.0017(8)
C2 0.0446(10) 0.0279(9) 0.0409(9) -0.0020(7) 0.0206(8) 0.0043(7)
C3 0.0518(11) 0.0332(9) 0.0453(10) 0.0006(8) 0.0262(9) 0.0016(8)
C4 0.0452(12) 0.0519(12) 0.0599(12) 0.0072(9) 0.0249(10) 0.0069(10)
C5 0.0457(11) 0.0538(13) 0.0517(12) -0.0018(9) 0.0117(9) 0.0014(10)
C6 0.0592(13) 0.0467(11) 0.0424(10) -0.0030(10) 0.0167(10) -0.0061(9)
C7 0.0496(11) 0.0388(10) 0.0474(11) 0.0016(8) 0.0241(9) -0.0004(8)
C8 0.0423(10) 0.0290(9) 0.0431(10) -0.0061(7) 0.0179(8) 0.0023(7)
C9 0.0521(11) 0.0304(9) 0.0419(10) -0.0070(8) 0.0233(9) 0.0028(7)
C10 0.0532(12) 0.0390(10) 0.0389(10) -0.0133(9) 0.0157(9) 0.0054(8)
C11 0.0420(11) 0.0554(12) 0.0517(12) -0.0055(9) 0.0161(9) 0.0097(10)
C12 0.0505(12) 0.0530(12) 0.0619(13) 0.0040(10) 0.0301(11) 0.0035(10)
C13 0.0523(12) 0.0400(10) 0.0489(11) -0.0034(9) 0.0232(10) -0.0050(8)
C14 0.0676(13) 0.0505(12) 0.0531(12) -0.0021(10) 0.0339(11) -0.0029(10)
C15 0.0742(16) 0.0584(14) 0.0483(12) -0.0178(12) 0.0150(11) -0.0045(10)
N1 0.0448(9) 0.0248(7) 0.0513(9) -0.0071(6) 0.0178(7) 0.0000(6)
O1 0.0565(8) 0.0259(7) 0.0734(10) -0.0080(6) 0.0245(7) 0.0035(6)
Cl1 0.0793(4) 0.0553(4) 0.0724(4) -0.0015(3) 0.0458(3) -0.0180(3)

loop_
_atom_type_symbol
_atom_type_description
_atom_type_scat_dispersion_real
_atom_type_scat_dispersion_imag
_atom_type_scat_source
C C 0.0033 0.0016 'International Tables Vol C Tables 4.2.6.8 and 6.1.1.4'
H H 0 0 'International Tables Vol C Tables 4.2.6.8 and 6.1.1.4'
N N 0.0061 0.0033 'International Tables Vol C Tables 4.2.6.8 and 6.1.1.4'
O O 0.0106 0.006 'International Tables Vol C Tables 4.2.6.8 and 6.1.1.4'
Cl Cl 0.1484 0.1585 'International Tables Vol C Tables 4.2.6.8 and 6.1.1.4'

loop_
_geom_angle_atom_site_label_1
_geom_angle_atom_site_label_2
_geom_angle_atom_site_label_3
_geom_angle_site_symmetry_1
_geom_angle_site_symmetry_3
_geom_angle
_geom_angle_publ_flag
O1 C1 N1 . . 123.65(17) ?
O1 C1 C2 . . 122.16(16) ?
N1 C1 C2 . . 114.18(14) ?
C7 C2 C3 . . 117.59(17) ?
C7 C2 C1 . . 120.52(16) ?
C3 C2 C1 . . 121.87(16) ?
C4 C3 C2 . . 121.45(17) ?
C4 C3 Cl1 . . 118.23(15) ?
C2 C3 Cl1 . . 120.29(14) ?
C5 C4 C3 . . 119.67(19) ?
C5 C4 H4 . . 120.2 ?
C3 C4 H4 . . 120.2 ?
C4 C5 C6 . . 120.22(19) ?
C4 C5 H5 . . 119.9 ?
C6 C5 H5 . . 119.9 ?
C5 C6 C7 . . 119.95(19) ?
C5 C6 H6 . . 120 ?
C7 C6 H6 . . 120 ?
C6 C7 C2 . . 121.11(18) ?
C6 C7 H7 . . 119.4 ?
C2 C7 H7 . . 119.4 ?
C13 C8 C9 . . 121.34(17) ?
C13 C8 N1 . . 116.40(16) ?
C9 C8 N1 . . 122.15(16) ?
C8 C9 C10 . . 117.77(17) ?
C8 C9 C14 . . 122.37(17) ?
C10 C9 C14 . . 119.85(17) ?
C11 C10 C9 . . 119.96(18) ?
C11 C10 C15 . . 119.49(19) ?
C9 C10 C15 . . 120.54(19) ?
C12 C11 C10 . . 121.59(19) ?
C12 C11 H11 . . 119.2 ?
C10 C11 H11 . . 119.2 ?
C11 C12 C13 . . 119.30(19) ?
C11 C12 H12 . . 120.3 ?
C13 C12 H12 . . 120.3 ?
C12 C13 C8 . . 120.01(18) ?
C12 C13 H13 . . 120 ?
C8 C13 H13 . . 120 ?
C9 C14 H14A . . 109.5 ?
C9 C14 H14B . . 109.5 ?
H14A C14 H14B . . 109.5 ?
C9 C14 H14C . . 109.5 ?
H14A C14 H14C . . 109.5 ?
H14B C14 H14C . . 109.5 ?
C10 C15 H15A . . 109.5 ?
C10 C15 H15B . . 109.5 ?
H15A C15 H15B . . 109.5 ?
C10 C15 H15C . . 109.5 ?
H15A C15 H15C . . 109.5 ?
H15B C15 H15C . . 109.5 ?
C1 N1 C8 . . 124.77(14) ?
C1 N1 H1N . . 117.6 ?
C8 N1 H1N . . 117.6 ?

loop_
_geom_bond_atom_site_label_1
_geom_bond_atom_site_label_2
_geom_bond_site_symmetry_2
_geom_bond_distance
_geom_bond_publ_flag
C1 O1 . 1.224(2) ?
C1 N1 . 1.341(2) ?
C1 C2 . 1.503(3) ?
C2 C7 . 1.389(3) ?
C2 C3 . 1.391(3) ?
C3 C4 . 1.379(3) ?
C3 Cl1 . 1.7395(19) ?
C4 C5 . 1.373(3) ?
C4 H4 . 0.93 ?
C5 C6 . 1.374(3) ?
C5 H5 . 0.93 ?
C6 C7 . 1.380(3) ?
C6 H6 . 0.93 ?
C7 H7 . 0.93 ?
C8 C13 . 1.384(3) ?
C8 C9 . 1.398(2) ?
C8 N1 . 1.437(2) ?
C9 C10 . 1.403(3) ?
C9 C14 . 1.510(3) ?
C10 C11 . 1.378(3) ?
C10 C15 . 1.503(3) ?
C11 C12 . 1.377(3) ?
C11 H11 . 0.93 ?
C12 C13 . 1.377(3) ?
C12 H12 . 0.93 ?
C13 H13 . 0.93 ?
C14 H14A . 0.96 ?
C14 H14B . 0.96 ?
C14 H14C . 0.96 ?
C15 H15A . 0.96 ?
C15 H15B . 0.96 ?
C15 H15C . 0.96 ?
N1 H1N . 0.86 ?

loop_
_geom_hbond_atom_site_label_D
_geom_hbond_atom_site_label_H
_geom_hbond_atom_site_label_A
_geom_hbond_site_symmetry_A
_geom_hbond_distance_DH
_geom_hbond_distance_HA
_geom_hbond_distance_DA
_geom_hbond_angle_DHA
N1 H1N O1 1_545 0.86 2.23 2.9388(19) 140

loop_
_geom_torsion_atom_site_label_1
_geom_torsion_atom_site_label_2
_geom_torsion_atom_site_label_3
_geom_torsion_atom_site_label_4
_geom_torsion_site_symmetry_1
_geom_torsion_site_symmetry_2
_geom_torsion_site_symmetry_3
_geom_torsion_site_symmetry_4
_geom_torsion
_geom_torsion_publ_flag
O1 C1 C2 C7 . . . . 118.6(2) ?
N1 C1 C2 C7 . . . . -60.8(2) ?
O1 C1 C2 C3 . . . . -59.7(3) ?
N1 C1 C2 C3 . . . . 120.86(19) ?
C7 C2 C3 C4 . . . . -0.3(3) ?
C1 C2 C3 C4 . . . . 178.06(17) ?
C7 C2 C3 Cl1 . . . . 177.75(13) ?
C1 C2 C3 Cl1 . . . . -3.9(2) ?
C2 C3 C4 C5 . . . . -0.2(3) ?
Cl1 C3 C4 C5 . . . . -178.28(16) ?
C3 C4 C5 C6 . . . . 0.4(3) ?
C4 C5 C6 C7 . . . . -0.1(3) ?
C5 C6 C7 C2 . . . . -0.4(3) ?
C3 C2 C7 C6 . . . . 0.6(3) ?
C1 C2 C7 C6 . . . . -177.78(17) ?
C13 C8 C9 C10 . . . . 1.7(3) ?
N1 C8 C9 C10 . . . . 177.69(15) ?
C13 C8 C9 C14 . . . . -176.88(17) ?
N1 C8 C9 C14 . . . . -0.9(3) ?
C8 C9 C10 C11 . . . . -1.6(2) ?
C14 C9 C10 C11 . . . . 177.02(17) ?
C8 C9 C10 C15 . . . . 179.05(17) ?
C14 C9 C10 C15 . . . . -2.4(3) ?
C9 C10 C11 C12 . . . . 0.3(3) ?
C15 C10 C11 C12 . . . . 179.72(19) ?
C10 C11 C12 C13 . . . . 0.9(3) ?
C11 C12 C13 C8 . . . . -0.8(3) ?
C9 C8 C13 C12 . . . . -0.5(3) ?
N1 C8 C13 C12 . . . . -176.75(17) ?
O1 C1 N1 C8 . . . . -5.1(3) ?
C2 C1 N1 C8 . . . . 174.31(16) ?
C13 C8 N1 C1 . . . . -119.2(2) ?
C9 C8 N1 C1 . . . . 64.6(2) ?

loop_
_cod_related_entry_id
_cod_related_entry_database
_cod_related_entry_code
1 ChemSpider 260360
